data_7704646
loop_
_publ_author_name
'Hao, Pengfei'
'Wang, Weipin'
'Shen, Junju'
'Fu, Yunlong'

_publ_section_title
;
 Photochromic and luminescent switchable iodoargentate hybrids directed by
 solvated lanthanide cations.
;
_journal_issue 26
_journal_name_full 'Dalton transactions (Cambridge, England : 2003)'
_journal_page_first 8883
_journal_page_last 8890
_journal_paper_doi 10.1039/d0dt01548b
_journal_volume 49
_journal_year 2020
_chemical_formula_moiety 'Ag7 I10, C16 H48 Eu O8 S8'
_chemical_formula_sum 'C16 H48 Ag7 Eu I10 O8 S8'
_chemical_formula_weight 2801.07
_chemical_properties_physical Light-sensitive,Photo-sensitive
_space_group_IT_number 14
_space_group_name_Hall '-P 2ybc'
_space_group_name_H-M_alt 'P 1 21/c 1'
_symmetry_cell_setting monoclinic
_symmetry_space_group_name_Hall '-P 2ybc'
_symmetry_space_group_name_H-M 'P 1 21/c 1'
_atom_sites_solution_hydrogens geom
_atom_sites_solution_primary direct
_atom_sites_solution_secondary difmap
_audit_creation_method SHELXL-97
_audit_update_record
;
2020-05-23 deposited with the CCDC.	2020-06-08 downloaded from the CCDC.
;
_cell_angle_alpha 90.00
_cell_angle_beta 99.650(3)
_cell_angle_gamma 90.00
_cell_formula_units_Z 4
_cell_length_a 12.4723(4)
_cell_length_b 23.4245(10)
_cell_length_c 21.0231(8)
_cell_measurement_reflns_used 9979
_cell_measurement_temperature 273(2)
_cell_measurement_theta_max 29.40
_cell_measurement_theta_min 2.91
_cell_volume 6055.1(4)
_computing_cell_refinement 'Bruker FRAMBO'
_computing_data_collection 'Bruker FRAMBO'
_computing_data_reduction 'Bruker SAINT'
_computing_molecular_graphics 'Bruker SHELXTL'
_computing_publication_material 'Bruker SHELXTL'
_computing_structure_refinement 'SHELXL-97 (Sheldrick, 1997)'
_computing_structure_solution 'SHELXS-97 (Sheldrick, 1990)'
_diffrn_ambient_temperature 273(2)
_diffrn_measured_fraction_theta_full 0.998
_diffrn_measured_fraction_theta_max 0.998
_diffrn_measurement_device_type 'multiwire proportional'
_diffrn_measurement_method 'phi and omega scans'
_diffrn_radiation_monochromator graphite
_diffrn_radiation_source 'fine-focus sealed tube'
_diffrn_radiation_type MoK\a
_diffrn_radiation_wavelength 0.71073
_diffrn_reflns_av_R_equivalents 0.0290
_diffrn_reflns_av_sigmaI/netI 0.0464
_diffrn_reflns_limit_h_max 14
_diffrn_reflns_limit_h_min -14
_diffrn_reflns_limit_k_max 27
_diffrn_reflns_limit_k_min -25
_diffrn_reflns_limit_l_max 24
_diffrn_reflns_limit_l_min -24
_diffrn_reflns_number 26150
_diffrn_reflns_theta_full 25.00
_diffrn_reflns_theta_max 25.00
_diffrn_reflns_theta_min 2.91
_exptl_absorpt_coefficient_mu 8.637
_exptl_absorpt_correction_T_max 0.5449
_exptl_absorpt_correction_T_min 0.2770
_exptl_absorpt_correction_type multi-scan
_exptl_absorpt_process_details SADABS
_exptl_crystal_colour colorless
_exptl_crystal_density_diffrn 3.073
_exptl_crystal_density_method 'not measured'
_exptl_crystal_description radlike
_exptl_crystal_F_000 5032
_exptl_crystal_preparation Luminescent
_exptl_crystal_size_max 0.20
_exptl_crystal_size_mid 0.10
_exptl_crystal_size_min 0.08
_refine_diff_density_max 3.994
_refine_diff_density_min -1.677
_refine_diff_density_rms 0.196
_refine_ls_extinction_method none
_refine_ls_goodness_of_fit_ref 1.065
_refine_ls_hydrogen_treatment mixed
_refine_ls_matrix_type full
_refine_ls_number_parameters 467
_refine_ls_number_reflns 10646
_refine_ls_number_restraints 31
_refine_ls_restrained_S_all 1.065
_refine_ls_R_factor_all 0.0841
_refine_ls_R_factor_gt 0.0550
_refine_ls_shift/su_max 0.001
_refine_ls_shift/su_mean 0.000
_refine_ls_structure_factor_coef Fsqd
_refine_ls_weighting_details 'calc w=1/[\s^2^(Fo^2^)+(0.0573P)^2^+50.8593P] where P=(Fo^2^+2Fc^2^)/3'
_refine_ls_weighting_scheme calc
_refine_ls_wR_factor_gt 0.1309
_refine_ls_wR_factor_ref 0.1423
_reflns_number_gt 7514
_reflns_number_total 10646
_reflns_threshold_expression >2sigma(I)
_cod_data_source_file d0dt01548b2.cif
_cod_data_source_block aa_CCDC1
_cod_depositor_comments
;
The following automatic conversions were performed:

data item '_symmetry_cell_setting' value 'Monoclinic' was changed to
'monoclinic' in accordance with the
/home/data/users/saulius/crontab/automatic-downloads/rss-feeds/RSC/lib/dictionaries/cif_core.dic
dictionary named 'cif_core.dic' version 2.4.2 last updated on
2011-04-26.

Automatic conversion script
Id: cif_fix_values 7556 2019-12-06 15:28:31Z antanas 

 Adding full bibliography for 7704645--7704648.cif.
;
_cod_original_sg_symbol_H-M P2(1)/c
_cod_database_code 7704646

loop_
_symmetry_equiv_pos_as_xyz
'x, y, z'
'-x, y+1/2, -z+1/2'
'-x, -y, -z'
'x, -y-1/2, z-1/2'

loop_
_atom_site_label
_atom_site_type_symbol
_atom_site_fract_x
_atom_site_fract_y
_atom_site_fract_z
_atom_site_U_iso_or_equiv
_atom_site_adp_type
_atom_site_occupancy
_atom_site_symmetry_multiplicity
_atom_site_calc_flag
_atom_site_refinement_flags
_atom_site_disorder_assembly
_atom_site_disorder_group
Ag1 Ag -0.01078(11) 0.65217(7) 0.38679(6) 0.0847(4) Uani 1 1 d . . .
Ag2 Ag -0.14225(11) 0.77199(6) 0.49450(7) 0.0770(4) Uani 1 1 d . . .
Ag3 Ag 0.11648(13) 0.79180(7) 0.46104(7) 0.0957(5) Uani 1 1 d . . .
Ag4 Ag -0.09127(10) 0.84396(6) 0.62230(6) 0.0739(4) Uani 1 1 d . . .
Ag5 Ag 0.16077(12) 0.87565(7) 0.60090(7) 0.0858(4) Uani 1 1 d . . .
Ag6 Ag -0.03786(11) 1.07190(7) 0.52563(7) 0.0857(4) Uani 1 1 d . . .
Ag7 Ag 0.11492(13) 0.87661(8) 0.78366(9) 0.1059(6) Uani 1 1 d . . .
Eu1 Eu 0.45692(4) 0.58935(3) 0.71460(3) 0.03843(16) Uani 1 1 d . . .
I1 I 0.05183(9) 0.53540(5) 0.36177(6) 0.0824(4) Uani 1 1 d . . .
I2 I 0.21035(8) 0.69863(5) 0.41347(5) 0.0674(3) Uani 1 1 d . . .
I3 I -0.18020(8) 0.66010(4) 0.45467(5) 0.0658(3) Uani 1 1 d . . .
I4 I -0.07780(8) 0.84278(5) 0.39593(5) 0.0638(3) Uani 1 1 d . . .
I5 I 0.26278(8) 0.89284(5) 0.48937(5) 0.0671(3) Uani 1 1 d . . .
I6 I 0.06667(7) 0.76340(4) 0.58670(4) 0.0553(2) Uani 1 1 d . . .
I7 I -0.30092(8) 0.82732(6) 0.55146(6) 0.0777(3) Uani 1 1 d . . .
I8 I -0.07112(8) 0.80544(5) 0.75113(4) 0.0681(3) Uani 1 1 d . . .
I9 I -0.02170(8) 0.95974(4) 0.59506(5) 0.0664(3) Uani 1 1 d . . .
I10 I 0.28806(8) 0.88336(6) 0.72123(5) 0.0766(3) Uani 1 1 d . . .
C1 C 0.376(3) 0.3976(11) 0.7946(17) 0.191(14) Uani 1 1 d . . .
H1A H 0.4539 0.3994 0.8056 0.286 Uiso 1 1 calc R . .
H1B H 0.3553 0.3624 0.7725 0.286 Uiso 1 1 calc R . .
H1C H 0.3447 0.3995 0.8332 0.286 Uiso 1 1 calc R . .
C2 C 0.212(2) 0.4702(17) 0.771(2) 0.25(2) Uani 1 1 d . . .
H2A H 0.2276 0.4872 0.8129 0.378 Uiso 1 1 calc R . .
H2B H 0.1709 0.4358 0.7730 0.378 Uiso 1 1 calc R . .
H2C H 0.1703 0.4964 0.7414 0.378 Uiso 1 1 calc R . .
C3 C 0.2061(14) 0.4978(8) 0.5546(9) 0.094(6) Uani 1 1 d . . .
H3A H 0.2680 0.4731 0.5562 0.142 Uiso 1 1 calc R . .
H3B H 0.1649 0.4978 0.5118 0.142 Uiso 1 1 calc R . .
H3C H 0.1613 0.4843 0.5844 0.142 Uiso 1 1 calc R . .
C4 C 0.1218(18) 0.6022(9) 0.5657(11) 0.122(8) Uani 1 1 d . . .
H4A H 0.0796 0.5864 0.5956 0.183 Uiso 1 1 calc R . .
H4B H 0.0848 0.5960 0.5224 0.183 Uiso 1 1 calc R . .
H4C H 0.1312 0.6424 0.5733 0.183 Uiso 1 1 calc R . .
C5 C 0.513(2) 0.4160(12) 0.6133(14) 0.158(10) Uani 1 1 d U . .
H5A H 0.4718 0.4037 0.6454 0.237 Uiso 1 1 calc R . .
H5B H 0.5672 0.3878 0.6087 0.237 Uiso 1 1 calc R . .
H5C H 0.4655 0.4209 0.5728 0.237 Uiso 1 1 calc R . .
C6 C 0.639(2) 0.4932(12) 0.5696(12) 0.142(9) Uani 1 1 d U . .
H6A H 0.6163 0.4635 0.5388 0.213 Uiso 1 1 calc R . .
H6B H 0.7166 0.4923 0.5818 0.213 Uiso 1 1 calc R . .
H6C H 0.6170 0.5296 0.5507 0.213 Uiso 1 1 calc R . .
C7 C 0.4069(13) 0.7635(8) 0.5911(9) 0.089(6) Uani 1 1 d . . .
H7A H 0.3433 0.7504 0.5627 0.133 Uiso 1 1 calc R . .
H7B H 0.4439 0.7913 0.5691 0.133 Uiso 1 1 calc R . .
H7C H 0.3859 0.7806 0.6287 0.133 Uiso 1 1 calc R . .
C8 C 0.5185(15) 0.6816(9) 0.5378(8) 0.096(6) Uani 1 1 d . . .
H8A H 0.5466 0.6434 0.5412 0.144 Uiso 1 1 calc R . .
H8B H 0.5702 0.7064 0.5228 0.144 Uiso 1 1 calc R . .
H8C H 0.4514 0.6823 0.5078 0.144 Uiso 1 1 calc R . .
C9 C 0.8135(16) 0.6538(11) 0.6661(13) 0.137(10) Uani 1 1 d . . .
H9A H 0.8247 0.6244 0.6360 0.206 Uiso 1 1 calc R . .
H9B H 0.8826 0.6667 0.6886 0.206 Uiso 1 1 calc R . .
H9C H 0.7754 0.6851 0.6432 0.206 Uiso 1 1 calc R . .
C10 C 0.8154(13) 0.5650(9) 0.7452(9) 0.099(7) Uani 1 1 d . . .
H10A H 0.7809 0.5425 0.7742 0.149 Uiso 1 1 calc R . .
H10B H 0.8864 0.5763 0.7665 0.149 Uiso 1 1 calc R . .
H10C H 0.8220 0.5428 0.7077 0.149 Uiso 1 1 calc R . .
C11 C 0.637(2) 0.7637(11) 0.7953(14) 0.169(13) Uani 1 1 d . . .
H11A H 0.6692 0.7564 0.7576 0.254 Uiso 1 1 calc R . .
H11B H 0.6913 0.7796 0.8286 0.254 Uiso 1 1 calc R . .
H11C H 0.5783 0.7903 0.7848 0.254 Uiso 1 1 calc R . .
C12 C 0.515(2) 0.7317(13) 0.8748(11) 0.160(12) Uani 1 1 d . . .
H12A H 0.4586 0.7551 0.8511 0.241 Uiso 1 1 calc R . .
H12B H 0.5617 0.7549 0.9053 0.241 Uiso 1 1 calc R . .
H12C H 0.4824 0.7025 0.8974 0.241 Uiso 1 1 calc R . .
C13 C 0.7156(13) 0.5367(9) 0.9115(9) 0.099(6) Uani 1 1 d . . .
H13A H 0.7732 0.5279 0.8881 0.149 Uiso 1 1 calc R . .
H13B H 0.7227 0.5134 0.9496 0.149 Uiso 1 1 calc R . .
H13C H 0.7196 0.5762 0.9237 0.149 Uiso 1 1 calc R . .
C14 C 0.5030(18) 0.5463(13) 0.9143(9) 0.155(12) Uani 1 1 d . . .
H14A H 0.4981 0.5872 0.9129 0.233 Uiso 1 1 calc R . .
H14B H 0.5297 0.5343 0.9577 0.233 Uiso 1 1 calc R . .
H14C H 0.4323 0.5302 0.9002 0.233 Uiso 1 1 calc R . .
C15 C 0.2350(16) 0.7114(9) 0.7419(9) 0.102(2) Uani 1 1 d U . .
H15A H 0.2965 0.7366 0.7494 0.153 Uiso 1 1 calc R . .
H15B H 0.1701 0.7323 0.7455 0.153 Uiso 1 1 calc R . .
H15C H 0.2287 0.6953 0.6995 0.153 Uiso 1 1 calc R . .
C16 C 0.1234(17) 0.6265(17) 0.7785(17) 0.219(18) Uani 1 1 d . . .
H16A H 0.1132 0.6143 0.7343 0.328 Uiso 1 1 calc R . .
H16B H 0.0695 0.6546 0.7837 0.328 Uiso 1 1 calc R . .
H16C H 0.1164 0.5943 0.8057 0.328 Uiso 1 1 calc R . .
O1 O 0.4062(8) 0.5002(5) 0.7572(6) 0.087(4) Uani 1 1 d . . .
O2 O 0.2837(10) 0.5682(6) 0.6498(5) 0.095(4) Uani 1 1 d . . .
O3 O 0.4845(10) 0.5204(5) 0.6324(7) 0.102(4) Uani 1 1 d . . .
O4 O 0.4208(7) 0.6600(4) 0.6336(4) 0.060(2) Uani 1 1 d . . .
O5 O 0.6340(6) 0.6081(5) 0.6855(5) 0.066(3) Uani 1 1 d . . .
O6 O 0.5108(8) 0.6793(4) 0.7666(5) 0.064(3) Uani 1 1 d . . .
O7 O 0.5805(8) 0.5673(4) 0.8100(5) 0.066(3) Uani 1 1 d . . .
O8 O 0.3264(9) 0.6133(6) 0.7774(8) 0.112(5) Uani 1 1 d . . .
S1 S 0.3299(7) 0.4546(3) 0.7447(4) 0.154(3) Uani 1 1 d . . .
S2 S 0.2510(3) 0.56852(18) 0.57609(19) 0.0685(10) Uani 1 1 d . . .
S3 S 0.5786(5) 0.4826(3) 0.6377(3) 0.1062(16) Uani 1 1 d U . .
S4 S 0.4950(3) 0.70497(16) 0.61456(16) 0.0537(8) Uani 1 1 d . . .
S5 S 0.7362(4) 0.6263(3) 0.7219(3) 0.117(2) Uani 1 1 d . . .
S6 S 0.5890(4) 0.7007(2) 0.8223(3) 0.0904(14) Uani 1 1 d . . .
S7 S 0.5921(3) 0.5233(2) 0.8636(2) 0.0747(11) Uani 1 1 d . . .
S8 S 0.2530(4) 0.6562(3) 0.7997(3) 0.0970(14) Uani 1 1 d U . .

loop_
_atom_site_aniso_label
_atom_site_aniso_U_11
_atom_site_aniso_U_22
_atom_site_aniso_U_33
_atom_site_aniso_U_23
_atom_site_aniso_U_13
_atom_site_aniso_U_12
Ag1 0.0844(9) 0.0994(11) 0.0761(8) -0.0003(8) 0.0301(7) 0.0135(8)
Ag2 0.0835(8) 0.0630(8) 0.0856(8) -0.0121(7) 0.0173(7) -0.0080(7)
Ag3 0.1061(10) 0.0971(12) 0.0844(9) 0.0065(8) 0.0170(8) 0.0401(9)
Ag4 0.0756(8) 0.0751(9) 0.0720(8) -0.0007(7) 0.0157(6) 0.0065(7)
Ag5 0.0963(9) 0.0830(10) 0.0745(8) -0.0001(8) 0.0036(7) -0.0053(8)
Ag6 0.0854(9) 0.0862(10) 0.0831(9) -0.0035(8) 0.0072(7) 0.0075(8)
Ag7 0.0912(10) 0.1068(13) 0.1354(13) -0.0258(11) 0.0641(10) -0.0253(9)
Eu1 0.0363(3) 0.0358(3) 0.0445(3) 0.0014(3) 0.0108(2) -0.0023(3)
I1 0.0842(7) 0.0537(7) 0.1198(9) -0.0016(7) 0.0475(7) 0.0028(6)
I2 0.0590(5) 0.0744(7) 0.0676(6) -0.0223(5) 0.0072(4) -0.0023(5)
I3 0.0703(6) 0.0504(6) 0.0819(7) -0.0129(5) 0.0280(5) -0.0094(5)
I4 0.0629(5) 0.0613(6) 0.0641(6) 0.0116(5) 0.0014(4) 0.0025(5)
I5 0.0662(6) 0.0650(7) 0.0730(6) -0.0016(5) 0.0201(5) 0.0000(5)
I6 0.0614(5) 0.0498(6) 0.0537(5) -0.0022(4) 0.0065(4) 0.0094(4)
I7 0.0551(5) 0.0896(9) 0.0898(7) -0.0165(7) 0.0164(5) -0.0045(6)
I8 0.0684(6) 0.0877(8) 0.0479(5) -0.0049(5) 0.0095(4) -0.0175(6)
I9 0.0791(6) 0.0445(6) 0.0818(7) 0.0086(5) 0.0310(5) 0.0041(5)
I10 0.0597(6) 0.1129(10) 0.0590(6) -0.0091(6) 0.0152(4) -0.0216(6)
C1 0.25(4) 0.073(17) 0.25(4) 0.06(2) 0.05(3) -0.01(2)
C2 0.083(17) 0.28(5) 0.40(6) 0.12(4) 0.07(3) 0.00(2)
C3 0.097(13) 0.072(12) 0.124(15) -0.039(12) 0.047(11) -0.041(10)
C4 0.16(2) 0.077(14) 0.128(17) 0.020(13) 0.009(15) 0.051(14)
C5 0.158(10) 0.158(10) 0.158(10) -0.0002(10) 0.0263(19) 0.0000(10)
C6 0.142(9) 0.142(9) 0.142(9) -0.0002(10) 0.0240(18) 0.0000(10)
C7 0.066(10) 0.077(13) 0.120(15) 0.031(11) 0.007(9) 0.009(9)
C8 0.107(14) 0.106(16) 0.084(12) -0.012(11) 0.043(10) -0.034(12)
C9 0.084(13) 0.14(2) 0.20(3) 0.00(2) 0.072(15) -0.036(14)
C10 0.059(9) 0.138(18) 0.096(13) -0.041(13) 0.001(9) 0.037(11)
C11 0.17(2) 0.13(2) 0.21(3) -0.04(2) 0.05(2) -0.11(2)
C12 0.17(2) 0.21(3) 0.103(17) -0.075(19) 0.033(16) 0.03(2)
C13 0.075(11) 0.101(16) 0.113(15) 0.041(13) -0.012(10) 0.011(10)
C14 0.120(18) 0.28(4) 0.074(13) 0.021(18) 0.031(12) 0.05(2)
C15 0.103(2) 0.102(2) 0.102(2) 0.0012(10) 0.0169(10) 0.0003(10)
C16 0.058(13) 0.35(5) 0.26(4) 0.03(4) 0.049(18) -0.02(2)
O1 0.068(6) 0.085(9) 0.104(8) 0.032(7) 0.004(6) -0.032(6)
O2 0.106(9) 0.100(10) 0.066(7) 0.024(7) -0.020(6) -0.042(7)
O3 0.103(9) 0.067(8) 0.146(11) -0.025(8) 0.053(8) -0.005(7)
O4 0.063(5) 0.060(6) 0.056(5) 0.013(5) 0.003(4) -0.015(5)
O5 0.030(4) 0.098(8) 0.073(6) 0.011(6) 0.014(4) -0.002(5)
O6 0.067(6) 0.055(6) 0.065(6) -0.016(5) -0.004(5) -0.001(5)
O7 0.068(6) 0.055(6) 0.075(6) 0.023(5) 0.010(5) -0.001(5)
O8 0.072(7) 0.092(10) 0.193(14) -0.016(10) 0.082(9) 0.022(7)
S1 0.171(7) 0.123(6) 0.173(7) 0.044(5) 0.044(5) -0.062(5)
S2 0.076(2) 0.058(2) 0.067(2) 0.000(2) -0.0020(19) -0.018(2)
S3 0.1072(18) 0.1056(19) 0.1058(18) -0.0009(10) 0.0178(10) 0.0021(10)
S4 0.0533(18) 0.054(2) 0.0531(19) 0.0063(17) 0.0077(15) -0.0093(17)
S5 0.066(3) 0.135(5) 0.153(5) -0.054(4) 0.026(3) -0.016(3)
S6 0.076(3) 0.083(3) 0.105(3) -0.026(3) -0.008(2) -0.001(2)
S7 0.076(3) 0.072(3) 0.076(3) 0.017(2) 0.011(2) -0.001(2)
S8 0.0968(16) 0.0985(17) 0.0958(16) -0.0027(10) 0.0164(10) 0.0034(10)

loop_
_atom_type_symbol
_atom_type_description
_atom_type_scat_dispersion_real
_atom_type_scat_dispersion_imag
_atom_type_scat_source
C C 0.0033 0.0016 'International Tables Vol C Tables 4.2.6.8 and 6.1.1.4'
H H 0.0000 0.0000 'International Tables Vol C Tables 4.2.6.8 and 6.1.1.4'
O O 0.0106 0.0060 'International Tables Vol C Tables 4.2.6.8 and 6.1.1.4'
S S 0.1246 0.1234 'International Tables Vol C Tables 4.2.6.8 and 6.1.1.4'
Ag Ag -0.8971 1.1015 'International Tables Vol C Tables 4.2.6.8 and 6.1.1.4'
I I -0.4742 1.8119 'International Tables Vol C Tables 4.2.6.8 and 6.1.1.4'
Eu Eu -0.1578 3.6682 'International Tables Vol C Tables 4.2.6.8 and 6.1.1.4'

loop_
_geom_angle_atom_site_label_1
_geom_angle_atom_site_label_2
_geom_angle_atom_site_label_3
_geom_angle
_geom_angle_site_symmetry_1
_geom_angle_site_symmetry_3
_geom_angle_publ_flag
I3 Ag1 I1 114.19(6) . . ?
I3 Ag1 I2 131.05(6) . . ?
I1 Ag1 I2 96.37(5) . . ?
I3 Ag1 Ag7 160.79(8) . 4_575 ?
I1 Ag1 Ag7 57.54(5) . 4_575 ?
I2 Ag1 Ag7 68.13(5) . 4_575 ?
I3 Ag1 I8 112.33(6) . 4_575 ?
I1 Ag1 I8 99.87(5) . 4_575 ?
I2 Ag1 I8 97.89(5) . 4_575 ?
Ag7 Ag1 I8 57.11(4) 4_575 4_575 ?
I3 Ag2 I7 118.08(6) . . ?
I3 Ag2 I4 112.51(5) . . ?
I7 Ag2 I4 110.19(6) . . ?
I3 Ag2 I6 102.66(5) . . ?
I7 Ag2 I6 110.90(5) . . ?
I4 Ag2 I6 100.85(5) . . ?
I3 Ag2 Ag4 139.97(6) . . ?
I7 Ag2 Ag4 56.10(4) . . ?
I4 Ag2 Ag4 105.43(5) . . ?
I6 Ag2 Ag4 56.73(4) . . ?
I2 Ag3 I4 122.74(7) . . ?
I2 Ag3 I6 108.68(6) . . ?
I4 Ag3 I6 103.92(5) . . ?
I2 Ag3 I5 114.79(6) . . ?
I4 Ag3 I5 101.90(6) . . ?
I6 Ag3 I5 102.57(6) . . ?
I2 Ag3 Ag6 158.94(7) . 3_576 ?
I4 Ag3 Ag6 53.41(4) . 3_576 ?
I6 Ag3 Ag6 91.83(5) . 3_576 ?
I5 Ag3 Ag6 53.73(4) . 3_576 ?
I7 Ag4 I8 112.89(5) . . ?
I7 Ag4 I6 112.51(5) . . ?
I8 Ag4 I6 94.82(5) . . ?
I7 Ag4 I9 107.70(5) . . ?
I8 Ag4 I9 120.05(6) . . ?
I6 Ag4 I9 108.28(5) . . ?
I7 Ag4 Ag2 55.68(4) . . ?
I8 Ag4 Ag2 128.35(6) . . ?
I6 Ag4 Ag2 58.82(4) . . ?
I9 Ag4 Ag2 110.66(5) . . ?
I7 Ag4 Ag5 140.71(6) . . ?
I8 Ag4 Ag5 105.44(5) . . ?
I6 Ag4 Ag5 54.28(4) . . ?
I9 Ag4 Ag5 56.71(4) . . ?
Ag2 Ag4 Ag5 93.68(5) . . ?
I10 Ag5 I6 108.50(6) . . ?
I10 Ag5 I5 118.24(6) . . ?
I6 Ag5 I5 105.78(5) . . ?
I10 Ag5 I9 108.12(6) . . ?
I6 Ag5 I9 107.63(5) . . ?
I5 Ag5 I9 108.13(5) . . ?
I10 Ag5 Ag6 152.74(7) . 3_576 ?
I6 Ag5 Ag6 98.00(5) . 3_576 ?
I5 Ag5 Ag6 57.78(4) . 3_576 ?
I9 Ag5 Ag6 55.96(4) . 3_576 ?
I10 Ag5 Ag4 107.55(5) . . ?
I6 Ag5 Ag4 55.41(4) . . ?
I5 Ag5 Ag4 134.19(6) . . ?
I9 Ag5 Ag4 54.90(4) . . ?
Ag6 Ag5 Ag4 82.06(5) 3_576 . ?
I4 Ag6 I9 121.19(6) 3_576 3_576 ?
I4 Ag6 I5 104.63(6) 3_576 3_576 ?
I9 Ag6 I5 111.66(5) 3_576 3_576 ?
I4 Ag6 I9 110.46(5) 3_576 . ?
I9 Ag6 I9 101.47(5) 3_576 . ?
I5 Ag6 I9 106.77(6) 3_576 . ?
I4 Ag6 Ag5 110.59(6) 3_576 3_576 ?
I9 Ag6 Ag5 60.31(4) 3_576 3_576 ?
I5 Ag6 Ag5 57.36(4) 3_576 3_576 ?
I9 Ag6 Ag5 138.63(6) . 3_576 ?
I4 Ag6 Ag3 53.72(4) 3_576 3_576 ?
I9 Ag6 Ag3 116.27(6) 3_576 3_576 ?
I5 Ag6 Ag3 56.43(4) 3_576 3_576 ?
I9 Ag6 Ag3 142.01(6) . 3_576 ?
Ag5 Ag6 Ag3 65.51(5) 3_576 3_576 ?
I10 Ag7 I1 124.05(7) . 4_576 ?
I10 Ag7 I8 126.93(7) . . ?
I1 Ag7 I8 105.75(5) 4_576 . ?
I10 Ag7 Ag1 158.49(9) . 4_576 ?
I1 Ag7 Ag1 60.48(5) 4_576 4_576 ?
I8 Ag7 Ag1 62.09(4) . 4_576 ?
O8 Eu1 O4 100.0(4) . . ?
O8 Eu1 O7 89.4(5) . . ?
O4 Eu1 O7 141.3(3) . . ?
O8 Eu1 O1 75.2(5) . . ?
O4 Eu1 O1 148.0(3) . . ?
O7 Eu1 O1 70.7(3) . . ?
O8 Eu1 O2 74.0(5) . . ?
O4 Eu1 O2 72.0(3) . . ?
O7 Eu1 O2 145.9(3) . . ?
O1 Eu1 O2 76.4(4) . . ?
O8 Eu1 O6 72.6(4) . . ?
O4 Eu1 O6 73.8(3) . . ?
O7 Eu1 O6 73.5(3) . . ?
O1 Eu1 O6 131.3(4) . . ?
O2 Eu1 O6 126.3(4) . . ?
O8 Eu1 O5 148.3(4) . . ?
O4 Eu1 O5 76.3(3) . . ?
O7 Eu1 O5 76.3(3) . . ?
O1 Eu1 O5 124.0(4) . . ?
O2 Eu1 O5 131.5(4) . . ?
O6 Eu1 O5 76.2(4) . . ?
O8 Eu1 O3 139.3(5) . . ?
O4 Eu1 O3 89.2(4) . . ?
O7 Eu1 O3 107.8(4) . . ?
O1 Eu1 O3 76.4(4) . . ?
O2 Eu1 O3 71.4(5) . . ?
O6 Eu1 O3 147.0(4) . . ?
O5 Eu1 O3 72.4(4) . . ?
O8 Eu1 S3 147.2(3) . . ?
O4 Eu1 S3 102.4(3) . . ?
O7 Eu1 S3 87.9(3) . . ?
O1 Eu1 S3 73.1(3) . . ?
O2 Eu1 S3 90.5(4) . . ?
O6 Eu1 S3 136.9(3) . . ?
O5 Eu1 S3 61.6(3) . . ?
O3 Eu1 S3 20.5(3) . . ?
O8 Eu1 S4 109.4(4) . . ?
O4 Eu1 S4 19.4(2) . . ?
O7 Eu1 S4 122.7(2) . . ?
O1 Eu1 S4 165.1(3) . . ?
O2 Eu1 S4 91.1(3) . . ?
O6 Eu1 S4 62.8(2) . . ?
O5 Eu1 S4 59.3(2) . . ?
O3 Eu1 S4 92.2(3) . . ?
S3 Eu1 S4 99.39(12) . . ?
Ag7 I1 Ag1 61.98(5) 4_575 . ?
Ag3 I2 Ag1 85.40(5) . . ?
Ag1 I3 Ag2 96.53(5) . . ?
Ag6 I4 Ag3 72.87(5) 3_576 . ?
Ag6 I4 Ag2 99.46(5) 3_576 . ?
Ag3 I4 Ag2 74.26(5) . . ?
Ag5 I5 Ag6 64.86(5) . 3_576 ?
Ag5 I5 Ag3 73.31(5) . . ?
Ag6 I5 Ag3 69.84(5) 3_576 . ?
Ag5 I6 Ag3 74.80(5) . . ?
Ag5 I6 Ag4 70.30(5) . . ?
Ag3 I6 Ag4 110.11(5) . . ?
Ag5 I6 Ag2 107.63(5) . . ?
Ag3 I6 Ag2 71.86(4) . . ?
Ag4 I6 Ag2 64.45(4) . . ?
Ag2 I7 Ag4 68.22(4) . . ?
Ag4 I8 Ag7 88.93(5) . . ?
Ag4 I8 Ag1 140.78(6) . 4_576 ?
Ag7 I8 Ag1 60.80(4) . 4_576 ?
Ag6 I9 Ag4 93.61(5) 3_576 . ?
Ag6 I9 Ag6 78.53(5) 3_576 . ?
Ag4 I9 Ag6 155.25(6) . . ?
Ag6 I9 Ag5 63.73(4) 3_576 . ?
Ag4 I9 Ag5 68.39(4) . . ?
Ag6 I9 Ag5 125.80(5) . . ?
Ag7 I10 Ag5 93.30(6) . . ?
S1 O1 Eu1 142.5(7) . . ?
S2 O2 Eu1 129.2(7) . . ?
S3 O3 Eu1 123.9(8) . . ?
S4 O4 Eu1 129.2(5) . . ?
S5 O5 Eu1 133.0(6) . . ?
S6 O6 Eu1 138.6(6) . . ?
S7 O7 Eu1 138.1(6) . . ?
S8 O8 Eu1 150.1(9) . . ?
O1 S1 C2 111.6(16) . . ?
O1 S1 C1 108.7(13) . . ?
C2 S1 C1 100.9(17) . . ?
O2 S2 C4 102.1(10) . . ?
O2 S2 C3 105.6(8) . . ?
C4 S2 C3 98.2(10) . . ?
O3 S3 C6 107.7(11) . . ?
O3 S3 C5 100.6(11) . . ?
C6 S3 C5 97.3(13) . . ?
O3 S3 Eu1 35.7(6) . . ?
C6 S3 Eu1 124.4(10) . . ?
C5 S3 Eu1 123.1(9) . . ?
O4 S4 C8 103.2(7) . . ?
O4 S4 C7 103.6(7) . . ?
C8 S4 C7 100.0(10) . . ?
O4 S4 Eu1 31.5(4) . . ?
C8 S4 Eu1 111.5(7) . . ?
C7 S4 Eu1 128.5(6) . . ?
O5 S5 C9 106.8(10) . . ?
O5 S5 C10 108.1(9) . . ?
C9 S5 C10 98.0(11) . . ?
O6 S6 C12 107.3(10) . . ?
O6 S6 C11 104.5(11) . . ?
C12 S6 C11 96.0(15) . . ?
O7 S7 C13 106.0(8) . . ?
O7 S7 C14 104.6(10) . . ?
C13 S7 C14 100.6(11) . . ?
O8 S8 C16 104.1(14) . . ?
O8 S8 C15 107.1(9) . . ?
C16 S8 C15 96.4(14) . . ?

loop_
_geom_bond_atom_site_label_1
_geom_bond_atom_site_label_2
_geom_bond_distance
_geom_bond_site_symmetry_2
_geom_bond_publ_flag
Ag1 I3 2.7472(15) . ?
Ag1 I1 2.9163(19) . ?
Ag1 I2 2.9303(17) . ?
Ag1 Ag7 2.9584(19) 4_575 ?
Ag1 I8 2.9947(17) 4_575 ?
Ag2 I3 2.7680(17) . ?
Ag2 I7 2.7972(17) . ?
Ag2 I4 2.8720(17) . ?
Ag2 I6 2.9823(16) . ?
Ag2 Ag4 3.1452(18) . ?
Ag3 I2 2.7433(18) . ?
Ag3 I4 2.8389(17) . ?
Ag3 I6 2.8911(17) . ?
Ag3 I5 2.987(2) . ?
Ag3 Ag6 3.365(2) 3_576 ?
Ag4 I7 2.8111(17) . ?
Ag4 I8 2.8255(16) . ?
Ag4 I6 2.9146(15) . ?
Ag4 I9 2.9331(17) . ?
Ag4 Ag5 3.3332(19) . ?
Ag5 I10 2.7579(17) . ?
Ag5 I6 2.8745(18) . ?
Ag5 I5 2.8771(17) . ?
Ag5 I9 2.9968(18) . ?
Ag5 Ag6 3.093(2) 3_576 ?
Ag6 I4 2.8278(18) 3_576 ?
Ag6 I9 2.8584(17) 3_576 ?
Ag6 I5 2.8904(17) 3_576 ?
Ag6 I9 2.9960(18) . ?
Ag6 Ag5 3.093(2) 3_576 ?
Ag6 Ag3 3.365(2) 3_576 ?
Ag7 I10 2.7132(16) . ?
Ag7 I1 2.828(2) 4_576 ?
Ag7 I8 2.8458(18) . ?
Ag7 Ag1 2.9584(19) 4_576 ?
Eu1 O8 2.331(10) . ?
Eu1 O4 2.363(9) . ?
Eu1 O7 2.373(10) . ?
Eu1 O1 2.399(11) . ?
Eu1 O2 2.406(10) . ?
Eu1 O6 2.416(10) . ?
Eu1 O5 2.428(8) . ?
Eu1 O3 2.432(12) . ?
Eu1 S3 3.463(6) . ?
Eu1 S4 3.510(4) . ?
I1 Ag7 2.828(2) 4_575 ?
I4 Ag6 2.8278(18) 3_576 ?
I5 Ag6 2.8904(17) 3_576 ?
I8 Ag1 2.9947(17) 4_576 ?
I9 Ag6 2.8584(17) 3_576 ?
C1 S1 1.74(3) . ?
C2 S1 1.69(3) . ?
C3 S2 1.783(16) . ?
C4 S2 1.77(2) . ?
C5 S3 1.80(3) . ?
C6 S3 1.74(2) . ?
C7 S4 1.775(16) . ?
C8 S4 1.775(16) . ?
C9 S5 1.76(2) . ?
C10 S5 1.765(19) . ?
C11 S6 1.72(2) . ?
C12 S6 1.72(2) . ?
C13 S7 1.722(17) . ?
C14 S7 1.75(2) . ?
C15 S8 1.76(2) . ?
C16 S8 1.75(2) . ?
O1 S1 1.425(12) . ?
O2 S2 1.534(11) . ?
O3 S3 1.458(13) . ?
O4 S4 1.501(9) . ?
O5 S5 1.438(10) . ?
O6 S6 1.480(10) . ?
O7 S7 1.515(10) . ?
O8 S8 1.486(11) . ?
